data_4338170
loop_
_publ_author_name
'Zhang, Xu'
'Yi, Wei'
'Feng, Kai'
'Wu, Desheng'
'Yang, Yifeng'
'Zheng, Ping'
'Yao, Jiyong'
'Matsushita, Yoshitaka'
'Sato, Akira'
'Jiang, Hongwei'
'Wang, Hai'
'Shi, Youguo'
'Yamaura, Kazunari'
'Wang, Nanlin'

_publ_section_title
;
 Crystal Growth, Structural, Electrical, and Magnetic Properties of
 Mixed-Valent Compounds YbOs2Al10 and LuOs2Al10.
;
_journal_issue 9
_journal_name_full 'Inorganic chemistry'
_journal_page_first 4387
_journal_page_last 4393
_journal_paper_doi 10.1021/ic403168v
_journal_volume 53
_journal_year 2014
_chemical_formula_sum 'Al10 Os2 Yb'
_chemical_formula_weight 823.24
_space_group_IT_number 63
_space_group_name_Hall '-C 2c 2'
_space_group_name_H-M_alt 'C m c m'
_symmetry_cell_setting orthorhombic
_symmetry_space_group_name_Hall '-C 2c 2'
_symmetry_space_group_name_H-M 'C m c m'
_atom_sites_solution_primary direct
_atom_sites_solution_secondary difmap
_audit_creation_method SHELXL-97
_audit_update_record
;
2014-03-08 # Formatted by publCIF

;
_cell_angle_alpha 90.00
_cell_angle_beta 90.00
_cell_angle_gamma 90.00
_cell_formula_units_Z 4
_cell_length_a 9.1005(4)
_cell_length_b 10.1855(4)
_cell_length_c 9.1118(5)
_cell_measurement_reflns_used 3568
_cell_measurement_temperature 293(2)
_cell_measurement_theta_max 28.17
_cell_measurement_theta_min 3.01
_cell_volume 844.60(7)
_computing_structure_refinement 'SHELXL-97 (Sheldrick, 1997)'
_computing_structure_solution 'SHELXS-97 (Sheldrick, 1990)'
_diffrn_ambient_temperature 293(2)
_diffrn_detector_area_resol_mean 28.5714
_diffrn_measured_fraction_theta_full 1.000
_diffrn_measured_fraction_theta_max 1.000
_diffrn_measurement_device_type 'Bruker APEX-II CCD'
_diffrn_measurement_method '\f and \w scans'
_diffrn_radiation_monochromator graphite
_diffrn_radiation_source 'fine-focus sealed tube'
_diffrn_radiation_type MoK\a
_diffrn_radiation_wavelength 0.71073
_diffrn_reflns_av_R_equivalents 0.0527
_diffrn_reflns_av_sigmaI/netI 0.0373
_diffrn_reflns_limit_h_max 10
_diffrn_reflns_limit_h_min -11
_diffrn_reflns_limit_k_max 13
_diffrn_reflns_limit_k_min -13
_diffrn_reflns_limit_l_max 12
_diffrn_reflns_limit_l_min -12
_diffrn_reflns_number 3570
_diffrn_reflns_theta_full 27.93
_diffrn_reflns_theta_max 29.73
_diffrn_reflns_theta_min 3.21
_exptl_absorpt_coefficient_mu 41.956
_exptl_absorpt_correction_T_max 0.0550
_exptl_absorpt_correction_T_min 0.0076
_exptl_absorpt_correction_type multi-scan
_exptl_absorpt_process_details ' '
_exptl_crystal_colour Metallic
_exptl_crystal_density_diffrn 6.474
_exptl_crystal_density_method 'not measured'
_exptl_crystal_description Plate
_exptl_crystal_F_000 1408
_exptl_crystal_size_max 0.12
_exptl_crystal_size_mid 0.06
_exptl_crystal_size_min 0.05
_refine_diff_density_max 2.721
_refine_diff_density_min -2.723
_refine_diff_density_rms 0.684
_refine_ls_extinction_coef 0.0084(4)
_refine_ls_extinction_expression Fc^*^=kFc[1+0.001xFc^2^\l^3^/sin(2\q)]^-1/4^
_refine_ls_extinction_method SHELXL
_refine_ls_goodness_of_fit_ref 1.442
_refine_ls_hydrogen_treatment undef
_refine_ls_matrix_type full
_refine_ls_number_parameters 41
_refine_ls_number_reflns 563
_refine_ls_number_restraints 0
_refine_ls_restrained_S_all 1.442
_refine_ls_R_factor_all 0.0291
_refine_ls_R_factor_gt 0.0288
_refine_ls_shift/su_max 0.000
_refine_ls_shift/su_mean 0.000
_refine_ls_structure_factor_coef Fsqd
_refine_ls_weighting_details 'calc w=1/[\s^2^(Fo^2^)+(0.0400P)^2^+0.0000P] where P=(Fo^2^+2Fc^2^)/3'
_refine_ls_weighting_scheme calc
_refine_ls_wR_factor_gt 0.0793
_refine_ls_wR_factor_ref 0.0795
_reflns_number_gt 559
_reflns_number_total 563
_reflns_threshold_expression >2sigma(I)
_cod_data_source_file ic403168v_si_002.cif
_cod_data_source_block final
_cod_depositor_comments 'Adding full bibliography for 4338170--4338171.cif.'
_cod_database_code 4338170

loop_
_symmetry_equiv_pos_as_xyz
'x, y, z'
'-x, -y, z+1/2'
'x, -y, -z'
'-x, y, -z+1/2'
'x+1/2, y+1/2, z'
'-x+1/2, -y+1/2, z+1/2'
'x+1/2, -y+1/2, -z'
'-x+1/2, y+1/2, -z+1/2'
'-x, -y, -z'
'x, y, -z-1/2'
'-x, y, z'
'x, -y, z-1/2'
'-x+1/2, -y+1/2, -z'
'x+1/2, y+1/2, -z-1/2'
'-x+1/2, y+1/2, z'
'x+1/2, -y+1/2, z-1/2'

loop_
_atom_site_label
_atom_site_type_symbol
_atom_site_fract_x
_atom_site_fract_y
_atom_site_fract_z
_atom_site_U_iso_or_equiv
_atom_site_adp_type
_atom_site_occupancy
_atom_site_symmetry_multiplicity
_atom_site_calc_flag
_atom_site_refinement_flags
Os1 Os 0.2500 0.2500 0.0000 0.0041(3) Uani 1 2 d S
Yb1 Yb 0.0000 0.37276(5) 0.2500 0.0069(3) Uani 1 4 d S
Al1 Al 0.3467(3) 0.3696(2) 0.2500 0.0077(6) Uani 1 2 d S
Al2 Al 0.0000 0.1241(3) 0.0452(4) 0.0094(6) Uani 1 2 d S
Al3 Al 0.2200(4) 0.1366(2) 0.2500 0.0082(6) Uani 1 2 d S
Al4 Al 0.0000 0.6554(3) 0.0997(3) 0.0073(5) Uani 1 2 d S
Al5 Al 0.2762(6) 0.0000 0.0000 0.0078(9) Uani 1 2 d S

loop_
_atom_site_aniso_label
_atom_site_aniso_U_11
_atom_site_aniso_U_22
_atom_site_aniso_U_33
_atom_site_aniso_U_23
_atom_site_aniso_U_13
_atom_site_aniso_U_12
Os1 0.0049(4) 0.0056(4) 0.0017(4) 0.00031(10) -0.00038(9) 0.00000(9)
Yb1 0.0088(4) 0.0069(4) 0.0051(4) 0.000 0.000 0.000
Al1 0.0081(13) 0.0092(14) 0.0058(14) 0.000 0.000 0.0010(9)
Al2 0.0065(14) 0.0099(14) 0.0117(17) 0.0022(11) 0.000 0.000
Al3 0.0137(13) 0.0082(13) 0.0026(15) 0.000 0.000 0.0003(10)
Al4 0.0049(12) 0.0106(11) 0.0063(13) 0.0018(11) 0.000 0.000
Al5 0.0116(14) 0.0059(19) 0.006(2) -0.0019(9) 0.000 0.000

loop_
_atom_type_symbol
_atom_type_description
_atom_type_scat_dispersion_real
_atom_type_scat_dispersion_imag
_atom_type_scat_source
Al Al 0.0645 0.0514 'International Tables Vol C Tables 4.2.6.8 and 6.1.1.4'
Os Os -1.2165 7.6030 'International Tables Vol C Tables 4.2.6.8 and 6.1.1.4'
Yb Yb -0.3850 5.5486 'International Tables Vol C Tables 4.2.6.8 and 6.1.1.4'

loop_
_geom_angle_atom_site_label_1
_geom_angle_atom_site_label_2
_geom_angle_atom_site_label_3
_geom_angle
_geom_angle_site_symmetry_1
_geom_angle_site_symmetry_3
Al5 Os1 Al5 180.0 13 .
Al5 Os1 Al3 115.96(6) 13 .
Al5 Os1 Al3 64.04(6) . .
Al5 Os1 Al3 64.04(6) 13 13
Al5 Os1 Al3 115.96(6) . 13
Al3 Os1 Al3 180.00(10) . 13
Al5 Os1 Al4 63.56(12) 13 9_565
Al5 Os1 Al4 116.44(12) . 9_565
Al3 Os1 Al4 112.25(10) . 9_565
Al3 Os1 Al4 67.75(10) 13 9_565
Al5 Os1 Al4 116.44(12) 13 5_545
Al5 Os1 Al4 63.56(12) . 5_545
Al3 Os1 Al4 67.75(10) . 5_545
Al3 Os1 Al4 112.25(10) 13 5_545
Al4 Os1 Al4 180.00(11) 9_565 5_545
Al5 Os1 Al2 113.73(12) 13 .
Al5 Os1 Al2 66.27(12) . .
Al3 Os1 Al2 63.41(11) . .
Al3 Os1 Al2 116.59(11) 13 .
Al4 Os1 Al2 59.17(8) 9_565 .
Al4 Os1 Al2 120.83(8) 5_545 .
Al5 Os1 Al2 66.27(12) 13 13
Al5 Os1 Al2 113.73(12) . 13
Al3 Os1 Al2 116.59(11) . 13
Al3 Os1 Al2 63.41(11) 13 13
Al4 Os1 Al2 120.83(8) 9_565 13
Al4 Os1 Al2 59.17(8) 5_545 13
Al2 Os1 Al2 180.00(18) . 13
Al5 Os1 Al1 65.53(6) 13 .
Al5 Os1 Al1 114.47(7) . .
Al3 Os1 Al1 59.65(7) . .
Al3 Os1 Al1 120.35(7) 13 .
Al4 Os1 Al1 113.79(9) 9_565 .
Al4 Os1 Al1 66.21(9) 5_545 .
Al2 Os1 Al1 111.35(9) . .
Al2 Os1 Al1 68.65(9) 13 .
Al5 Os1 Al1 114.47(7) 13 13
Al5 Os1 Al1 65.53(7) . 13
Al3 Os1 Al1 120.35(7) . 13
Al3 Os1 Al1 59.65(7) 13 13
Al4 Os1 Al1 66.21(9) 9_565 13
Al4 Os1 Al1 113.79(9) 5_545 13
Al2 Os1 Al1 68.65(9) . 13
Al2 Os1 Al1 111.35(9) 13 13
Al1 Os1 Al1 180.0 . 13
Al5 Os1 Yb1 65.04(8) 13 .
Al5 Os1 Yb1 114.96(8) . .
Al3 Os1 Yb1 60.52(7) . .
Al3 Os1 Yb1 119.48(7) 13 .
Al4 Os1 Yb1 61.68(6) 9_565 .
Al4 Os1 Yb1 118.32(6) 5_545 .
Al2 Os1 Yb1 60.39(7) . .
Al2 Os1 Yb1 119.61(7) 13 .
Al1 Os1 Yb1 60.03(6) . .
Al1 Os1 Yb1 119.97(6) 13 .
Al5 Os1 Yb1 114.96(8) 13 13
Al5 Os1 Yb1 65.04(8) . 13
Al3 Os1 Yb1 119.48(7) . 13
Al3 Os1 Yb1 60.52(7) 13 13
Al4 Os1 Yb1 118.32(6) 9_565 13
Al4 Os1 Yb1 61.68(6) 5_545 13
Al2 Os1 Yb1 119.61(7) . 13
Al2 Os1 Yb1 60.39(7) 13 13
Al1 Os1 Yb1 119.97(6) . 13
Al1 Os1 Yb1 60.03(6) 13 13
Yb1 Os1 Yb1 180.0 . 13
Al3 Yb1 Al3 79.55(11) 11 .
Al3 Yb1 Al2 51.78(5) 11 .
Al3 Yb1 Al2 51.78(5) . .
Al3 Yb1 Al2 51.78(5) 11 10_556
Al3 Yb1 Al2 51.78(5) . 10_556
Al2 Yb1 Al2 72.78(12) . 10_556
Al3 Yb1 Al1 49.64(7) 11 11
Al3 Yb1 Al1 129.19(7) . 11
Al2 Yb1 Al1 89.53(3) . 11
Al2 Yb1 Al1 89.53(3) 10_556 11
Al3 Yb1 Al1 129.19(7) 11 .
Al3 Yb1 Al1 49.64(7) . .
Al2 Yb1 Al1 89.53(3) . .
Al2 Yb1 Al1 89.53(3) 10_556 .
Al1 Yb1 Al1 178.83(8) 11 .
Al3 Yb1 Al4 133.95(5) 11 10_556
Al3 Yb1 Al4 133.95(5) . 10_556
Al2 Yb1 Al4 169.06(8) . 10_556
Al2 Yb1 Al4 118.16(8) 10_556 10_556
Al1 Yb1 Al4 90.53(4) 11 10_556
Al1 Yb1 Al4 90.53(4) . 10_556
Al3 Yb1 Al4 133.95(5) 11 .
Al3 Yb1 Al4 133.95(5) . .
Al2 Yb1 Al4 118.16(8) . .
Al2 Yb1 Al4 169.06(8) 10_556 .
Al1 Yb1 Al4 90.53(4) 11 .
Al1 Yb1 Al4 90.53(4) . .
Al4 Yb1 Al4 50.90(11) 10_556 .
Al3 Yb1 Al4 86.05(4) 11 9_565
Al3 Yb1 Al4 86.05(4) . 9_565
Al2 Yb1 Al4 48.47(8) . 9_565
Al2 Yb1 Al4 121.25(7) 10_556 9_565
Al1 Yb1 Al4 89.947(4) 11 9_565
Al1 Yb1 Al4 89.947(4) . 9_565
Al4 Yb1 Al4 120.59(6) 10_556 9_565
Al4 Yb1 Al4 69.69(8) . 9_565
Al3 Yb1 Al4 86.05(4) 11 2_565
Al3 Yb1 Al4 86.05(4) . 2_565
Al2 Yb1 Al4 121.25(7) . 2_565
Al2 Yb1 Al4 48.47(8) 10_556 2_565
Al1 Yb1 Al4 89.947(4) 11 2_565
Al1 Yb1 Al4 89.947(4) . 2_565
Al4 Yb1 Al4 69.69(8) 10_556 2_565
Al4 Yb1 Al4 120.59(6) . 2_565
Al4 Yb1 Al4 169.72(10) 9_565 2_565
Al3 Yb1 Al5 133.84(3) 11 6
Al3 Yb1 Al5 84.70(6) . 6
Al2 Yb1 Al5 136.18(6) . 6
Al2 Yb1 Al5 84.67(5) 10_556 6
Al1 Yb1 Al5 128.14(7) 11 6
Al1 Yb1 Al5 52.44(7) . 6
Al4 Yb1 Al5 49.64(6) 10_556 6
Al4 Yb1 Al5 86.69(4) . 6
Al4 Yb1 Al5 135.94(6) 9_565 6
Al4 Yb1 Al5 49.56(5) 2_565 6
Al3 Yb1 Al5 84.70(6) 11 5_455
Al3 Yb1 Al5 133.84(3) . 5_455
Al2 Yb1 Al5 84.67(5) . 5_455
Al2 Yb1 Al5 136.18(6) 10_556 5_455
Al1 Yb1 Al5 52.44(7) 11 5_455
Al1 Yb1 Al5 128.14(7) . 5_455
Al4 Yb1 Al5 86.69(4) 10_556 5_455
Al4 Yb1 Al5 49.64(6) . 5_455
Al4 Yb1 Al5 49.56(5) 9_565 5_455
Al4 Yb1 Al5 135.94(6) 2_565 5_455
Al5 Yb1 Al5 134.03(5) 6 5_455
Al3 Al1 Os1 57.15(5) . .
Al3 Al1 Os1 57.15(5) . 6
Os1 Al1 Os1 113.17(9) . 6
Al3 Al1 Al3 141.49(12) . 15
Os1 Al1 Al3 111.42(7) . 15
Os1 Al1 Al3 111.42(7) 6 15
Al3 Al1 Al1 115.92(10) . 11_655
Os1 Al1 Al1 108.82(6) . 11_655
Os1 Al1 Al1 108.82(6) 6 11_655
Al3 Al1 Al1 102.59(10) 15 11_655
Al3 Al1 Al5 104.26(10) . 6
Os1 Al1 Al5 138.13(15) . 6
Os1 Al1 Al5 54.35(3) 6 6
Al3 Al1 Al5 57.47(5) 15 6
Al1 Al1 Al5 113.00(11) 11_655 6
Al3 Al1 Al5 104.26(10) . 13
Os1 Al1 Al5 54.35(3) . 13
Os1 Al1 Al5 138.13(15) 6 13
Al3 Al1 Al5 57.47(5) 15 13
Al1 Al1 Al5 113.00(11) 11_655 13
Al5 Al1 Al5 105.35(14) 6 13
Al3 Al1 Al4 62.50(9) . 5_545
Os1 Al1 Al4 55.31(5) . 5_545
Os1 Al1 Al4 102.21(9) 6 5_545
Al3 Al1 Al4 146.16(9) 15 5_545
Al1 Al1 Al4 61.57(6) 11_655 5_545
Al5 Al1 Al4 154.58(9) 6 5_545
Al5 Al1 Al4 99.18(7) 13 5_545
Al3 Al1 Al4 62.50(9) . 14_546
Os1 Al1 Al4 102.21(9) . 14_546
Os1 Al1 Al4 55.31(5) 6 14_546
Al3 Al1 Al4 146.16(9) 15 14_546
Al1 Al1 Al4 61.57(6) 11_655 14_546
Al5 Al1 Al4 99.18(7) 6 14_546
Al5 Al1 Al4 154.58(9) 13 14_546
Al4 Al1 Al4 55.76(12) 5_545 14_546
Al3 Al1 Yb1 64.67(10) . .
Os1 Al1 Yb1 71.46(6) . .
Os1 Al1 Yb1 71.46(6) 6 .
Al3 Al1 Yb1 76.82(10) 15 .
Al1 Al1 Yb1 179.41(4) 11_655 .
Al5 Al1 Yb1 66.71(11) 6 .
Al5 Al1 Yb1 66.71(11) 13 .
Al4 Al1 Yb1 118.93(8) 5_545 .
Al4 Al1 Yb1 118.93(8) 14_546 .
Al4 Al2 Os1 60.20(5) 9_565 .
Al4 Al2 Os1 60.20(5) 9_565 7_455
Os1 Al2 Os1 118.76(10) . 7_455
Al4 Al2 Al2 131.5(2) 9_565 9
Os1 Al2 Al2 114.39(9) . 9
Os1 Al2 Al2 114.39(9) 7_455 9
Al4 Al2 Al3 107.76(10) 9_565 .
Os1 Al2 Al3 56.96(6) . .
Os1 Al2 Al3 135.43(13) 7_455 .
Al2 Al2 Al3 104.77(12) 9 .
Al4 Al2 Al3 107.76(10) 9_565 11
Os1 Al2 Al3 135.43(13) . 11
Os1 Al2 Al3 56.96(6) 7_455 11
Al2 Al2 Al3 104.77(12) 9 11
Al3 Al2 Al3 93.89(14) . 11
Al4 Al2 Al5 108.06(8) 9_565 9
Os1 Al2 Al5 162.51(14) . 9
Os1 Al2 Al5 55.41(5) 7_455 9
Al2 Al2 Al5 62.12(7) 9 9
Al3 Al2 Al5 139.92(12) . 9
Al3 Al2 Al5 58.22(7) 11 9
Al4 Al2 Al5 108.06(8) 9_565 .
Os1 Al2 Al5 55.41(5) . .
Os1 Al2 Al5 162.51(14) 7_455 .
Al2 Al2 Al5 62.12(7) 9 .
Al3 Al2 Al5 58.22(7) . .
Al3 Al2 Al5 139.92(12) 11 .
Al5 Al2 Al5 124.25(14) 9 .
Al4 Al2 Yb1 66.83(9) 9_565 .
Os1 Al2 Yb1 72.66(6) . .
Os1 Al2 Yb1 72.66(6) 7_455 .
Al2 Al2 Yb1 161.6(2) 9 .
Al3 Al2 Yb1 63.81(8) . .
Al3 Al2 Yb1 63.81(8) 11 .
Al5 Al2 Yb1 116.34(8) 9 .
Al5 Al2 Yb1 116.34(8) . .
Os1 Al3 Os1 124.96(10) 6 .
Os1 Al3 Al1 63.20(5) 6 .
Os1 Al3 Al1 63.20(5) . .
Os1 Al3 Al5 162.46(18) 6 .
Os1 Al3 Al5 57.784(15) . .
Al1 Al3 Al5 112.22(10) . .
Os1 Al3 Al5 57.784(15) 6 10_556
Os1 Al3 Al5 162.46(18) . 10_556
Al1 Al3 Al5 112.22(10) . 10_556
Al5 Al3 Al5 113.89(12) . 10_556
Os1 Al3 Al2 134.63(14) 6 .
Os1 Al3 Al2 59.63(7) . .
Al1 Al3 Al2 111.17(10) . .
Al5 Al3 Al2 62.80(12) . .
Al5 Al3 Al2 133.21(15) 10_556 .
Os1 Al3 Al2 59.63(7) 6 10_556
Os1 Al3 Al2 134.63(14) . 10_556
Al1 Al3 Al2 111.17(10) . 10_556
Al5 Al3 Al2 133.21(15) . 10_556
Al5 Al3 Al2 62.80(12) 10_556 10_556
Al2 Al3 Al2 85.86(14) . 10_556
Os1 Al3 Al1 117.52(5) 6 15_545
Os1 Al3 Al1 117.52(5) . 15_545
Al1 Al3 Al1 166.67(16) . 15_545
Al5 Al3 Al1 62.70(6) . 15_545
Al5 Al3 Al1 62.70(6) 10_556 15_545
Al2 Al3 Al1 78.20(9) . 15_545
Al2 Al3 Al1 78.20(9) 10_556 15_545
Os1 Al3 Al4 57.18(7) 6 14_546
Os1 Al3 Al4 107.22(12) . 14_546
Al1 Al3 Al4 63.67(10) . 14_546
Al5 Al3 Al4 105.33(16) . 14_546
Al5 Al3 Al4 58.15(12) 10_556 14_546
Al2 Al3 Al4 165.26(11) . 14_546
Al2 Al3 Al4 108.87(8) 10_556 14_546
Al1 Al3 Al4 104.83(12) 15_545 14_546
Os1 Al3 Al4 107.22(12) 6 5_545
Os1 Al3 Al4 57.18(7) . 5_545
Al1 Al3 Al4 63.67(10) . 5_545
Al5 Al3 Al4 58.15(12) . 5_545
Al5 Al3 Al4 105.33(16) 10_556 5_545
Al2 Al3 Al4 108.87(8) . 5_545
Al2 Al3 Al4 165.26(11) 10_556 5_545
Al1 Al3 Al4 104.83(12) 15_545 5_545
Al4 Al3 Al4 56.39(13) 14_546 5_545
Os1 Al3 Yb1 73.88(7) 6 .
Os1 Al3 Yb1 73.88(7) . .
Al1 Al3 Yb1 65.70(9) . .
Al5 Al3 Yb1 120.92(10) . .
Al5 Al3 Yb1 120.92(10) 10_556 .
Al2 Al3 Yb1 64.42(9) . .
Al2 Al3 Yb1 64.42(9) 10_556 .
Al1 Al3 Yb1 127.63(14) 15_545 .
Al4 Al3 Yb1 120.77(9) 14_546 .
Al4 Al3 Yb1 120.77(9) 5_545 .
Al2 Al4 Os1 60.63(5) 9_565 3_565
Al2 Al4 Os1 60.63(5) 9_565 5_455
Os1 Al4 Os1 119.60(11) 3_565 5_455
Al2 Al4 Al5 109.32(10) 9_565 5_455
Os1 Al4 Al5 137.82(13) 3_565 5_455
Os1 Al4 Al5 56.88(6) 5_455 5_455
Al2 Al4 Al5 109.32(10) 9_565 13
Os1 Al4 Al5 56.88(6) 3_565 13
Os1 Al4 Al5 137.82(13) 5_455 13
Al5 Al4 Al5 96.28(17) 5_455 13
Al2 Al4 Al4 120.44(10) 9_565 10_556
Os1 Al4 Al4 110.18(6) 3_565 10_556
Os1 Al4 Al4 110.18(6) 5_455 10_556
Al5 Al4 Al4 109.40(7) 5_455 10_556
Al5 Al4 Al4 109.40(7) 13 10_556
Al2 Al4 Al3 107.23(8) 9_565 15
Os1 Al4 Al3 55.08(5) 3_565 15
Os1 Al4 Al3 161.21(13) 5_455 15
Al5 Al4 Al3 140.65(12) 5_455 15
Al5 Al4 Al3 57.60(7) 13 15
Al4 Al4 Al3 61.80(6) 10_556 15
Al2 Al4 Al3 107.23(8) 9_565 5_455
Os1 Al4 Al3 161.21(13) 3_565 5_455
Os1 Al4 Al3 55.08(5) 5_455 5_455
Al5 Al4 Al3 57.60(7) 5_455 5_455
Al5 Al4 Al3 140.65(12) 13 5_455
Al4 Al4 Al3 61.80(6) 10_556 5_455
Al3 Al4 Al3 123.01(13) 15 5_455
Al2 Al4 Al1 66.10(8) 9_565 15
Os1 Al4 Al1 58.48(6) 3_565 15
Os1 Al4 Al1 107.46(10) 5_455 15
Al5 Al4 Al1 160.21(11) 5_455 15
Al5 Al4 Al1 103.40(9) 13 15
Al4 Al4 Al1 62.12(6) 10_556 15
Al3 Al4 Al1 53.82(8) 15 15
Al3 Al4 Al1 104.27(11) 5_455 15
Al2 Al4 Al1 66.10(8) 9_565 5_455
Os1 Al4 Al1 107.46(10) 3_565 5_455
Os1 Al4 Al1 58.48(6) 5_455 5_455
Al5 Al4 Al1 103.40(9) 5_455 5_455
Al5 Al4 Al1 160.21(11) 13 5_455
Al4 Al4 Al1 62.12(6) 10_556 5_455
Al3 Al4 Al1 104.27(11) 15 5_455
Al3 Al4 Al1 53.82(8) 5_455 5_455
Al1 Al4 Al1 56.86(13) 15 5_455
Al2 Al4 Yb1 175.01(14) 9_565 .
Os1 Al4 Yb1 118.61(5) 3_565 .
Os1 Al4 Yb1 118.61(5) 5_455 .
Al5 Al4 Yb1 67.67(6) 5_455 .
Al5 Al4 Yb1 67.67(6) 13 .
Al4 Al4 Yb1 64.55(6) 10_556 .
Al3 Al4 Yb1 74.78(7) 15 .
Al3 Al4 Yb1 74.78(7) 5_455 .
Al1 Al4 Yb1 118.13(9) 15 .
Al1 Al4 Yb1 118.13(9) 5_455 .
Al2 Al4 Yb1 64.70(10) 9_565 9_565
Os1 Al4 Yb1 71.90(6) 3_565 9_565
Os1 Al4 Yb1 71.90(6) 5_455 9_565
Al5 Al4 Yb1 67.50(7) 5_455 9_565
Al5 Al4 Yb1 67.50(7) 13 9_565
Al4 Al4 Yb1 174.86(5) 10_556 9_565
Al3 Al4 Yb1 117.69(6) 15 9_565
Al3 Al4 Yb1 117.69(6) 5_455 9_565
Al1 Al4 Yb1 122.17(8) 15 9_565
Al1 Al4 Yb1 122.17(8) 5_455 9_565
Yb1 Al4 Yb1 110.31(8) . 9_565
Os1 Al5 Os1 169.3(2) 3 .
Os1 Al5 Al3 58.18(5) 3 3
Os1 Al5 Al3 119.48(7) . 3
Os1 Al5 Al3 119.48(7) 3 .
Os1 Al5 Al3 58.18(5) . .
Al3 Al5 Al3 158.3(3) 3 .
Os1 Al5 Al4 130.23(16) 3 5_545
Os1 Al5 Al4 59.55(7) . 5_545
Al3 Al5 Al4 135.63(17) 3 5_545
Al3 Al5 Al4 64.25(10) . 5_545
Os1 Al5 Al4 59.55(7) 3 13
Os1 Al5 Al4 130.22(16) . 13
Al3 Al5 Al4 64.25(10) 3 13
Al3 Al5 Al4 135.63(17) . 13
Al4 Al5 Al4 83.72(17) 5_545 13
Os1 Al5 Al2 58.32(8) 3 9
Os1 Al5 Al2 111.11(16) . 9
Al3 Al5 Al2 58.98(12) 3 9
Al3 Al5 Al2 100.52(16) . 9
Al4 Al5 Al2 164.53(13) 5_545 9
Al4 Al5 Al2 110.67(7) 13 9
Os1 Al5 Al2 111.11(16) 3 .
Os1 Al5 Al2 58.32(8) . .
Al3 Al5 Al2 100.52(16) 3 .
Al3 Al5 Al2 58.98(12) . .
Al4 Al5 Al2 110.67(7) 5_545 .
Al4 Al5 Al2 164.53(13) 13 .
Al2 Al5 Al2 55.75(14) 9 .
Os1 Al5 Al1 115.16(10) 3 13
Os1 Al5 Al1 60.12(5) . 13
Al3 Al5 Al1 59.83(7) 3 13
Al3 Al5 Al1 110.83(12) . 13
Al4 Al5 Al1 106.66(9) 5_545 13
Al4 Al5 Al1 107.17(9) 13 13
Al2 Al5 Al1 75.27(13) 9 13
Al2 Al5 Al1 64.13(12) . 13
Os1 Al5 Al1 60.12(5) 3 15_545
Os1 Al5 Al1 115.17(10) . 15_545
Al3 Al5 Al1 110.83(12) 3 15_545
Al3 Al5 Al1 59.83(7) . 15_545
Al4 Al5 Al1 107.17(9) 5_545 15_545
Al4 Al5 Al1 106.66(9) 13 15_545
Al2 Al5 Al1 64.13(12) 9 15_545
Al2 Al5 Al1 75.27(13) . 15_545
Al1 Al5 Al1 134.0(2) 13 15_545
Os1 Al5 Yb1 70.64(5) 3 5_545
Os1 Al5 Yb1 116.49(9) . 5_545
Al3 Al5 Yb1 119.39(9) 3 5_545
Al3 Al5 Yb1 74.94(8) . 5_545
Al4 Al5 Yb1 62.68(10) 5_545 5_545
Al4 Al5 Yb1 62.93(10) 13 5_545
Al2 Al5 Yb1 117.91(7) 9 5_545
Al2 Al5 Yb1 128.07(8) . 5_545
Al1 Al5 Yb1 165.14(17) 13 5_545
Al1 Al5 Yb1 60.85(6) 15_545 5_545
Os1 Al5 Yb1 116.49(9) 3 13
Os1 Al5 Yb1 70.64(5) . 13
Al3 Al5 Yb1 74.94(8) 3 13
Al3 Al5 Yb1 119.39(9) . 13
Al4 Al5 Yb1 62.93(10) 5_545 13
Al4 Al5 Yb1 62.68(10) 13 13
Al2 Al5 Yb1 128.07(8) 9 13
Al2 Al5 Yb1 117.91(7) . 13
Al1 Al5 Yb1 60.85(6) 13 13
Al1 Al5 Yb1 165.14(17) 15_545 13
Yb1 Al5 Yb1 104.30(14) 5_545 13

loop_
_geom_bond_atom_site_label_1
_geom_bond_atom_site_label_2
_geom_bond_distance
_geom_bond_site_symmetry_2
Os1 Al5 2.5575(5) 13
Os1 Al5 2.5575(5) .
Os1 Al3 2.5685(11) .
Os1 Al3 2.5685(11) 13
Os1 Al4 2.6324(14) 9_565
Os1 Al4 2.6324(14) 5_545
Os1 Al2 2.6437(13) .
Os1 Al2 2.6437(13) 13
Os1 Al1 2.7290(15) .
Os1 Al1 2.7290(15) 13
Os1 Yb1 3.4538(2) .
Os1 Yb1 3.4538(2) 13
Yb1 Al3 3.130(3) 11
Yb1 Al3 3.130(3) .
Yb1 Al2 3.146(3) .
Yb1 Al2 3.146(3) 10_556
Yb1 Al1 3.156(3) 11
Yb1 Al1 3.156(3) .
Yb1 Al4 3.188(3) 10_556
Yb1 Al4 3.188(3) .
Yb1 Al4 3.199(3) 9_565
Yb1 Al4 3.199(3) 2_565
Yb1 Al5 3.319(3) 6
Yb1 Al5 3.319(3) 5_455
Al1 Al3 2.638(4) .
Al1 Os1 2.7290(15) 6
Al1 Al3 2.787(4) 15
Al1 Al1 2.789(6) 11_655
Al1 Al5 2.865(3) 6
Al1 Al5 2.865(3) 13
Al1 Al4 2.930(3) 5_545
Al1 Al4 2.930(3) 14_546
Al2 Al4 2.605(4) 9_565
Al2 Os1 2.6437(13) 7_455
Al2 Al2 2.659(5) 9
Al2 Al3 2.740(4) .
Al2 Al3 2.740(4) 11
Al2 Al5 2.844(5) 9
Al2 Al5 2.844(5) .
Al3 Os1 2.5685(11) 6
Al3 Al5 2.7179(18) .
Al3 Al5 2.7179(18) 10_556
Al3 Al2 2.740(4) 10_556
Al3 Al1 2.787(4) 15_545
Al3 Al4 2.899(3) 14_546
Al3 Al4 2.899(3) 5_545
Al4 Al2 2.605(4) 9_565
Al4 Os1 2.6324(14) 3_565
Al4 Os1 2.6324(14) 5_455
Al4 Al5 2.734(4) 5_455
Al4 Al5 2.734(4) 13
Al4 Al4 2.740(6) 10_556
Al4 Al3 2.899(4) 15
Al4 Al3 2.899(4) 5_455
Al4 Al1 2.930(3) 15
Al4 Al1 2.930(3) 5_455
Al4 Yb1 3.199(3) 9_565
Al5 Os1 2.5575(5) 3
Al5 Al3 2.7179(18) 3
Al5 Al4 2.734(4) 5_545
Al5 Al4 2.734(4) 13
Al5 Al2 2.844(5) 9
Al5 Al1 2.865(3) 13
Al5 Al1 2.865(3) 15_545
Al5 Yb1 3.319(3) 5_545
Al5 Yb1 3.319(3) 13
